data_4312426
loop_
_publ_author_name
'Zuzanna T. Cygan'
'Jeff W. Kampf'
'Mark M. Banaszak Holl'

_publ_section_title
;
 Reactions of Palladium Germylene Complexes: Formation of Sulfide Bridges
;
_journal_name_full 'Inorganic Chemistry'
_journal_page_first 7219
_journal_page_last 7226
_journal_paper_doi 10.1021/ic034613z
_journal_volume 42
_journal_year 2003
_chemical_formula_sum 'C42 H108 Ge2 N4 P2 Pd2 S2 Si8'
_chemical_formula_weight 1378.08
_chemical_name_systematic
;
 ?
;
_space_group_IT_number 2
_symmetry_cell_setting triclinic
_symmetry_space_group_name_Hall '-P 1'
_symmetry_space_group_name_H-M 'P -1'
_atom_sites_solution_hydrogens difmap
_atom_sites_solution_primary direct
_atom_sites_solution_secondary difmap
_audit_creation_method SHELXL-97
_cell_angle_alpha 105.478(2)
_cell_angle_beta 112.702(2)
_cell_angle_gamma 90.475(2)
_cell_formula_units_Z 1
_cell_length_a 11.2870(13)
_cell_length_b 12.7506(15)
_cell_length_c 13.1569(15)
_cell_measurement_reflns_used 7856
_cell_measurement_temperature 158(2)
_cell_measurement_theta_max 28.33
_cell_measurement_theta_min 3.42
_cell_volume 1670.2(3)
_computing_cell_refinement 'Bruker SMART'
_computing_data_collection 'Bruker SMART'
_computing_data_reduction 'Bruker SHELXTL'
_computing_molecular_graphics 'Bruker SHELXTL'
_computing_publication_material 'Bruker SHELXTL'
_computing_structure_refinement 'Bruker SHELXTL'
_computing_structure_solution 'Bruker SHELXTL'
_diffrn_ambient_temperature 158(2)
_diffrn_detector_area_resol_mean 0.75
_diffrn_measured_fraction_theta_full 0.978
_diffrn_measured_fraction_theta_max 0.978
_diffrn_measurement_device_type 'CCD area detector'
_diffrn_measurement_method 'phi and omega scans'
_diffrn_radiation_monochromator graphite
_diffrn_radiation_source 'sealed tube'
_diffrn_radiation_type MoK\a
_diffrn_radiation_wavelength 0.71073
_diffrn_reflns_av_R_equivalents 0.0182
_diffrn_reflns_av_sigmaI/netI 0.0187
_diffrn_reflns_limit_h_max 13
_diffrn_reflns_limit_h_min -15
_diffrn_reflns_limit_k_max 16
_diffrn_reflns_limit_k_min -16
_diffrn_reflns_limit_l_max 17
_diffrn_reflns_limit_l_min -17
_diffrn_reflns_number 21115
_diffrn_reflns_theta_full 28.32
_diffrn_reflns_theta_max 28.32
_diffrn_reflns_theta_min 3.42
_exptl_absorpt_coefficient_mu 1.705
_exptl_absorpt_correction_T_max 0.898
_exptl_absorpt_correction_T_min 0.726
_exptl_absorpt_correction_type multi.scan
_exptl_absorpt_process_details 'Blessing, Acta Cryst. (1995) A51 33-38.'
_exptl_crystal_colour orange
_exptl_crystal_density_diffrn 1.370
_exptl_crystal_density_method 'not measured'
_exptl_crystal_description block
_exptl_crystal_F_000 718
_exptl_crystal_size_max 0.60
_exptl_crystal_size_mid 0.48
_exptl_crystal_size_min 0.32
_refine_diff_density_max 0.708
_refine_diff_density_min -0.800
_refine_diff_density_rms 0.068
_refine_ls_extinction_method none
_refine_ls_goodness_of_fit_ref 1.065
_refine_ls_hydrogen_treatment refall
_refine_ls_matrix_type full
_refine_ls_number_parameters 496
_refine_ls_number_reflns 8130
_refine_ls_number_restraints 0
_refine_ls_restrained_S_all 1.065
_refine_ls_R_factor_all 0.0253
_refine_ls_R_factor_gt 0.0214
_refine_ls_shift/su_max 0.003
_refine_ls_shift/su_mean 0.000
_refine_ls_structure_factor_coef Fsqd
_refine_ls_weighting_details 'calc w=1/[\s^2^(Fo^2^)+(0.0319P)^2^+0.6641P] where P=(Fo^2^+2Fc^2^)/3'
_refine_ls_weighting_scheme calc
_refine_ls_wR_factor_gt 0.0544
_refine_ls_wR_factor_ref 0.0566
_reflns_number_gt 7375
_reflns_number_total 8130
_reflns_threshold_expression >2sigma(I)
_cod_data_source_file ic034613zsi20030603_125230_4.cif
_cod_data_source_block 8
_cod_depositor_comments
;
The following automatic conversions were performed:

'_symmetry_cell_setting' value 'Triclinic' changed to 'triclinic'
according to the built-in table from CIF Core dictionary named
'cif_core.dic' version 2.4.1 from 2010-06-29.

Automatic conversion script
Id: cif_fix_values 1646 2011-03-28 12:23:43Z adriana 
;
_cod_database_code 4312426

loop_
_symmetry_equiv_pos_as_xyz
'x, y, z'
'-x, -y, -z'

loop_
_atom_site_label
_atom_site_type_symbol
_atom_site_fract_x
_atom_site_fract_y
_atom_site_fract_z
_atom_site_U_iso_or_equiv
_atom_site_adp_type
_atom_site_occupancy
_atom_site_symmetry_multiplicity
_atom_site_calc_flag
_atom_site_refinement_flags
_atom_site_disorder_assembly
_atom_site_disorder_group
Pd1 Pd 0.390192(11) -0.013640(9) -0.111266(9) 0.01533(4) Uani 1 1 d . . .
Ge1 Ge 0.628397(14) 0.190932(12) 0.232881(13) 0.01451(4) Uani 1 1 d . . .
S1 S 0.46722(4) 0.15350(3) 0.06023(3) 0.02289(8) Uani 1 1 d . . .
P1 P 0.25626(4) 0.08418(3) -0.21802(3) 0.01855(8) Uani 1 1 d . . .
Si1 Si 0.42086(5) 0.16487(4) 0.32690(4) 0.02700(10) Uani 1 1 d . . .
Si2 Si 0.69136(5) 0.27597(4) 0.50027(4) 0.02228(9) Uani 1 1 d . . .
Si3 Si 0.67882(4) 0.43397(4) 0.24213(4) 0.02000(9) Uani 1 1 d . . .
Si4 Si 0.87295(4) 0.27940(4) 0.21508(4) 0.02008(9) Uani 1 1 d . . .
N1 N 0.58127(13) 0.21437(11) 0.35734(11) 0.0204(3) Uani 1 1 d . . .
N2 N 0.74038(12) 0.30902(10) 0.25164(11) 0.0178(2) Uani 1 1 d . . .
C1 C 0.3942(3) 0.1761(3) 0.4614(2) 0.0585(8) Uani 1 1 d . . .
H1A H 0.436(3) 0.129(3) 0.502(3) 0.072(10) Uiso 1 1 d . . .
H1B H 0.306(4) 0.156(3) 0.436(3) 0.083(10) Uiso 1 1 d . . .
H1C H 0.416(3) 0.249(3) 0.515(3) 0.080(10) Uiso 1 1 d . . .
C2 C 0.3794(2) 0.01688(18) 0.2457(2) 0.0397(5) Uani 1 1 d . . .
H2A H 0.383(3) 0.003(2) 0.172(3) 0.067(9) Uiso 1 1 d . . .
H2B H 0.291(3) -0.009(2) 0.234(2) 0.062(8) Uiso 1 1 d . . .
H2C H 0.434(3) -0.021(2) 0.285(3) 0.061(9) Uiso 1 1 d . . .
C3 C 0.2983(2) 0.2439(2) 0.2479(2) 0.0408(5) Uani 1 1 d . . .
H3A H 0.308(3) 0.312(3) 0.292(3) 0.060(8) Uiso 1 1 d . . .
H3B H 0.209(3) 0.210(2) 0.227(2) 0.050(7) Uiso 1 1 d . . .
H3C H 0.305(3) 0.247(2) 0.179(2) 0.053(7) Uiso 1 1 d . . .
C4 C 0.7059(3) 0.1853(2) 0.5952(2) 0.0418(5) Uani 1 1 d . . .
H4A H 0.658(3) 0.196(3) 0.635(3) 0.078(10) Uiso 1 1 d . . .
H4B H 0.785(4) 0.197(3) 0.648(3) 0.094(12) Uiso 1 1 d . . .
H4C H 0.685(3) 0.115(3) 0.559(3) 0.085(11) Uiso 1 1 d . . .
C5 C 0.6437(2) 0.41006(19) 0.56230(19) 0.0390(5) Uani 1 1 d . . .
H5A H 0.651(3) 0.467(3) 0.525(3) 0.071(9) Uiso 1 1 d . . .
H5B H 0.701(3) 0.440(2) 0.632(3) 0.059(8) Uiso 1 1 d . . .
H5C H 0.557(3) 0.404(2) 0.556(3) 0.066(9) Uiso 1 1 d . . .
C6 C 0.86052(18) 0.30453(16) 0.51617(16) 0.0282(4) Uani 1 1 d . . .
H6A H 0.887(2) 0.238(2) 0.486(2) 0.036(6) Uiso 1 1 d . . .
H6B H 0.911(2) 0.336(2) 0.600(2) 0.042(6) Uiso 1 1 d . . .
H6C H 0.869(2) 0.355(2) 0.481(2) 0.039(6) Uiso 1 1 d . . .
C7 C 0.6637(2) 0.46052(17) 0.10472(17) 0.0310(4) Uani 1 1 d . . .
H7A H 0.741(3) 0.470(2) 0.099(2) 0.057(8) Uiso 1 1 d . . .
H7B H 0.623(2) 0.5268(19) 0.1020(19) 0.037(6) Uiso 1 1 d . . .
H7C H 0.613(3) 0.403(3) 0.048(3) 0.061(8) Uiso 1 1 d . . .
C8 C 0.51291(19) 0.43573(15) 0.24060(19) 0.0294(4) Uani 1 1 d . . .
H8A H 0.451(2) 0.390(2) 0.177(2) 0.041(6) Uiso 1 1 d . . .
H8B H 0.489(2) 0.511(2) 0.242(2) 0.042(6) Uiso 1 1 d . . .
H8C H 0.509(2) 0.4186(19) 0.307(2) 0.040(6) Uiso 1 1 d . . .
C9 C 0.7831(2) 0.55081(16) 0.36835(18) 0.0338(4) Uani 1 1 d . . .
H9A H 0.796(3) 0.545(2) 0.445(3) 0.062(8) Uiso 1 1 d . . .
H9B H 0.740(3) 0.608(3) 0.369(3) 0.073(10) Uiso 1 1 d . . .
H9C H 0.858(3) 0.570(3) 0.367(3) 0.072(9) Uiso 1 1 d . . .
C10 C 0.8207(2) 0.20733(18) 0.05847(17) 0.0328(4) Uani 1 1 d . . .
H10A H 0.767(3) 0.137(2) 0.039(2) 0.054(7) Uiso 1 1 d . . .
H10B H 0.892(3) 0.190(2) 0.041(2) 0.054(7) Uiso 1 1 d . . .
H10C H 0.777(3) 0.250(2) 0.010(2) 0.058(8) Uiso 1 1 d . . .
C11 C 0.97347(18) 0.19155(17) 0.29968(19) 0.0302(4) Uani 1 1 d . . .
H11A H 1.030(3) 0.235(2) 0.377(2) 0.053(7) Uiso 1 1 d . . .
H11B H 1.027(2) 0.158(2) 0.262(2) 0.041(6) Uiso 1 1 d . . .
H11C H 0.926(2) 0.134(2) 0.307(2) 0.039(6) Uiso 1 1 d . . .
C12 C 0.98564(19) 0.40572(17) 0.2545(2) 0.0317(4) Uani 1 1 d . . .
H12A H 0.946(2) 0.463(2) 0.217(2) 0.045(7) Uiso 1 1 d . . .
H12B H 1.054(2) 0.382(2) 0.232(2) 0.045(7) Uiso 1 1 d . . .
H12C H 1.019(2) 0.436(2) 0.332(2) 0.046(7) Uiso 1 1 d . . .
C13 C 0.21710(17) 0.03313(14) -0.37270(14) 0.0228(3) Uani 1 1 d . . .
H13A H 0.300(2) 0.0278(19) -0.382(2) 0.042(6) Uiso 1 1 d . . .
H13B H 0.169(2) -0.0422(18) -0.3984(18) 0.027(5) Uiso 1 1 d . . .
C14 C 0.1371(2) 0.10150(17) -0.44703(16) 0.0296(4) Uani 1 1 d . . .
H14A H 0.055(3) 0.108(2) -0.440(2) 0.049(7) Uiso 1 1 d . . .
H14B H 0.118(2) 0.066(2) -0.527(2) 0.044(6) Uiso 1 1 d . . .
H14C H 0.183(2) 0.168(2) -0.431(2) 0.044(7) Uiso 1 1 d . . .
C15 C 0.32532(18) 0.22717(14) -0.18086(15) 0.0253(3) Uani 1 1 d . . .
H15A H 0.264(2) 0.2645(18) -0.224(2) 0.035(6) Uiso 1 1 d . . .
H15B H 0.338(2) 0.2606(17) -0.1024(19) 0.028(5) Uiso 1 1 d . . .
C16 C 0.4509(2) 0.23851(17) -0.19634(18) 0.0325(4) Uani 1 1 d . . .
H16A H 0.515(2) 0.204(2) -0.149(2) 0.040(6) Uiso 1 1 d . . .
H16B H 0.487(2) 0.314(2) -0.172(2) 0.044(7) Uiso 1 1 d . . .
H16C H 0.441(2) 0.208(2) -0.273(2) 0.048(7) Uiso 1 1 d . . .
C17 C 0.09783(18) 0.10160(16) -0.21043(16) 0.0274(4) Uani 1 1 d . . .
H17A H 0.074(2) 0.169(2) -0.226(2) 0.046(7) Uiso 1 1 d . . .
H17B H 0.036(2) 0.039(2) -0.270(2) 0.038(6) Uiso 1 1 d . . .
C18 C 0.0985(2) 0.1062(2) -0.0937(2) 0.0422(5) Uani 1 1 d . . .
H18A H 0.126(3) 0.041(3) -0.072(3) 0.064(9) Uiso 1 1 d . . .
H18B H 0.013(3) 0.109(2) -0.095(2) 0.058(8) Uiso 1 1 d . . .
H18C H 0.156(3) 0.167(2) -0.037(2) 0.052(7) Uiso 1 1 d . . .
C19 C 0.8751(4) 0.4586(3) -0.0765(3) 0.0746(9) Uani 1 1 d . . .
H19 H 0.790(3) 0.431(3) -0.126(3) 0.076(11) Uiso 1 1 d . . .
C20 C 0.9038(4) 0.5660(3) -0.0116(4) 0.0777(11) Uani 1 1 d . . .
H20 H 0.838(4) 0.615(3) -0.020(3) 0.096(12) Uiso 1 1 d . . .
C21 C 1.0281(5) 0.6072(3) 0.0639(4) 0.0760(10) Uani 1 1 d . . .
H21 H 1.055(4) 0.672(3) 0.106(3) 0.088(13) Uiso 1 1 d . . .

loop_
_atom_site_aniso_label
_atom_site_aniso_U_11
_atom_site_aniso_U_22
_atom_site_aniso_U_33
_atom_site_aniso_U_23
_atom_site_aniso_U_13
_atom_site_aniso_U_12
Pd1 0.01626(6) 0.01375(6) 0.01348(6) 0.00392(4) 0.00338(5) 0.00390(4)
Ge1 0.01444(8) 0.01429(8) 0.01347(8) 0.00334(6) 0.00469(6) 0.00237(6)
S1 0.02390(19) 0.01768(18) 0.01687(17) 0.00199(14) -0.00056(15) 0.00768(15)
P1 0.01955(19) 0.01662(19) 0.01695(18) 0.00610(15) 0.00386(15) 0.00508(14)
Si1 0.0219(2) 0.0337(3) 0.0265(2) 0.0054(2) 0.0132(2) -0.00125(19)
Si2 0.0254(2) 0.0236(2) 0.01538(19) 0.00288(17) 0.00745(18) 0.00342(17)
Si3 0.0216(2) 0.0155(2) 0.0221(2) 0.00525(16) 0.00818(18) 0.00382(16)
Si4 0.0177(2) 0.0205(2) 0.0245(2) 0.00817(17) 0.00987(18) 0.00358(16)
N1 0.0198(6) 0.0236(7) 0.0172(6) 0.0029(5) 0.0088(5) 0.0002(5)
N2 0.0165(6) 0.0162(6) 0.0206(6) 0.0054(5) 0.0076(5) 0.0024(5)
C1 0.0457(14) 0.093(2) 0.0407(13) 0.0096(15) 0.0283(12) -0.0115(15)
C2 0.0345(11) 0.0340(11) 0.0506(13) 0.0107(10) 0.0184(10) -0.0054(9)
C3 0.0233(9) 0.0440(13) 0.0584(14) 0.0140(11) 0.0204(10) 0.0075(8)
C4 0.0522(14) 0.0482(14) 0.0268(10) 0.0172(10) 0.0138(10) 0.0028(11)
C5 0.0446(12) 0.0371(11) 0.0282(10) -0.0023(9) 0.0150(10) 0.0115(9)
C6 0.0254(9) 0.0286(9) 0.0235(8) 0.0044(7) 0.0046(7) 0.0022(7)
C7 0.0371(10) 0.0297(10) 0.0303(9) 0.0155(8) 0.0134(9) 0.0113(8)
C8 0.0278(9) 0.0221(9) 0.0420(11) 0.0101(8) 0.0173(9) 0.0097(7)
C9 0.0375(11) 0.0215(9) 0.0345(10) 0.0024(8) 0.0103(9) 0.0014(8)
C10 0.0342(10) 0.0375(11) 0.0306(9) 0.0067(8) 0.0191(9) 0.0075(8)
C11 0.0236(8) 0.0331(10) 0.0434(11) 0.0202(9) 0.0172(8) 0.0106(7)
C12 0.0244(9) 0.0301(10) 0.0430(11) 0.0135(9) 0.0143(9) 0.0000(7)
C13 0.0247(8) 0.0224(8) 0.0174(7) 0.0065(6) 0.0038(6) 0.0034(6)
C14 0.0302(9) 0.0313(10) 0.0222(8) 0.0140(7) 0.0012(7) 0.0018(8)
C15 0.0319(9) 0.0176(8) 0.0213(8) 0.0081(6) 0.0039(7) 0.0051(7)
C16 0.0382(11) 0.0253(9) 0.0301(9) 0.0083(8) 0.0097(8) -0.0039(8)
C17 0.0253(8) 0.0263(9) 0.0315(9) 0.0107(7) 0.0105(8) 0.0118(7)
C18 0.0369(11) 0.0561(15) 0.0415(12) 0.0150(11) 0.0233(10) 0.0176(11)
C19 0.080(2) 0.091(3) 0.069(2) 0.0360(19) 0.0397(19) 0.004(2)
C20 0.097(3) 0.083(3) 0.099(3) 0.055(2) 0.068(3) 0.042(2)
C21 0.113(3) 0.057(2) 0.084(2) 0.0238(18) 0.064(3) 0.013(2)

loop_
_atom_type_symbol
_atom_type_description
_atom_type_scat_dispersion_real
_atom_type_scat_dispersion_imag
_atom_type_scat_source
C C 0.0033 0.0016 'International Tables Vol C Tables 4.2.6.8 and 6.1.1.4'
H H 0.0000 0.0000 'International Tables Vol C Tables 4.2.6.8 and 6.1.1.4'
N N 0.0061 0.0033 'International Tables Vol C Tables 4.2.6.8 and 6.1.1.4'
Si Si 0.0817 0.0704 'International Tables Vol C Tables 4.2.6.8 and 6.1.1.4'
P P 0.1023 0.0942 'International Tables Vol C Tables 4.2.6.8 and 6.1.1.4'
S S 0.1246 0.1234 'International Tables Vol C Tables 4.2.6.8 and 6.1.1.4'
Ge Ge 0.1547 1.8001 'International Tables Vol C Tables 4.2.6.8 and 6.1.1.4'
Pd Pd -0.9988 1.0072 'International Tables Vol C Tables 4.2.6.8 and 6.1.1.4'

loop_
_geom_angle_atom_site_label_1
_geom_angle_atom_site_label_2
_geom_angle_atom_site_label_3
_geom_angle
_geom_angle_site_symmetry_1
_geom_angle_site_symmetry_3
_geom_angle_publ_flag
P1 Pd1 Ge1 107.971(14) . 2_655 ?
P1 Pd1 S1 160.487(15) . 2_655 ?
Ge1 Pd1 S1 54.784(12) 2_655 2_655 ?
P1 Pd1 S1 89.719(16) . . ?
Ge1 Pd1 S1 162.086(11) 2_655 . ?
S1 Pd1 S1 107.304(14) 2_655 . ?
N2 Ge1 N1 111.00(6) . . ?
N2 Ge1 S1 108.76(4) . . ?
N1 Ge1 S1 116.15(4) . . ?
N2 Ge1 Pd1 124.06(4) . 2_655 ?
N1 Ge1 Pd1 121.33(4) . 2_655 ?
S1 Ge1 Pd1 65.265(12) . 2_655 ?
Ge1 S1 Pd1 59.951(11) . 2_655 ?
Ge1 S1 Pd1 132.646(18) . . ?
Pd1 S1 Pd1 72.695(13) 2_655 . ?
C13 P1 C15 102.78(8) . . ?
C13 P1 C17 104.00(8) . . ?
C15 P1 C17 101.67(9) . . ?
C13 P1 Pd1 114.43(6) . . ?
C15 P1 Pd1 113.36(6) . . ?
C17 P1 Pd1 118.63(6) . . ?
N1 Si1 C2 112.13(9) . . ?
N1 Si1 C3 112.95(9) . . ?
C2 Si1 C3 109.49(12) . . ?
N1 Si1 C1 112.14(10) . . ?
C2 Si1 C1 104.91(14) . . ?
C3 Si1 C1 104.66(14) . . ?
N1 Si2 C6 113.87(7) . . ?
N1 Si2 C5 110.78(9) . . ?
C6 Si2 C5 106.60(10) . . ?
N1 Si2 C4 112.33(10) . . ?
C6 Si2 C4 103.53(11) . . ?
C5 Si2 C4 109.33(12) . . ?
N2 Si3 C8 112.91(7) . . ?
N2 Si3 C7 110.91(8) . . ?
C8 Si3 C7 105.40(10) . . ?
N2 Si3 C9 111.13(8) . . ?
C8 Si3 C9 106.19(10) . . ?
C7 Si3 C9 110.05(10) . . ?
N2 Si4 C10 111.89(8) . . ?
N2 Si4 C12 111.93(8) . . ?
C10 Si4 C12 109.07(10) . . ?
N2 Si4 C11 110.32(7) . . ?
C10 Si4 C11 108.69(10) . . ?
C12 Si4 C11 104.65(9) . . ?
Si2 N1 Si1 120.44(7) . . ?
Si2 N1 Ge1 122.55(8) . . ?
Si1 N1 Ge1 116.92(7) . . ?
Si4 N2 Si3 118.38(7) . . ?
Si4 N2 Ge1 117.36(7) . . ?
Si3 N2 Ge1 118.39(7) . . ?
C14 C13 P1 116.58(13) . . ?
C16 C15 P1 113.67(13) . . ?
C18 C17 P1 113.64(14) . . ?
C20 C19 C21 119.3(4) . 2_765 ?
C19 C20 C21 120.1(3) . . ?
C20 C21 C19 120.6(4) . 2_765 ?

loop_
_geom_bond_atom_site_label_1
_geom_bond_atom_site_label_2
_geom_bond_distance
_geom_bond_site_symmetry_2
_geom_bond_publ_flag
Pd1 P1 2.2674(4) . ?
Pd1 Ge1 2.3488(3) 2_655 ?
Pd1 S1 2.4645(4) 2_655 ?
Pd1 S1 2.5055(5) . ?
Ge1 N2 1.8587(13) . ?
Ge1 N1 1.8621(13) . ?
Ge1 S1 2.2169(5) . ?
Ge1 Pd1 2.3488(3) 2_655 ?
S1 Pd1 2.4645(4) 2_655 ?
P1 C13 1.8316(17) . ?
P1 C15 1.8378(18) . ?
P1 C17 1.8411(18) . ?
Si1 N1 1.7672(14) . ?
Si1 C2 1.856(2) . ?
Si1 C3 1.866(2) . ?
Si1 C1 1.876(2) . ?
Si2 N1 1.7576(14) . ?
Si2 C6 1.860(2) . ?
Si2 C5 1.868(2) . ?
Si2 C4 1.880(2) . ?
Si3 N2 1.7591(14) . ?
Si3 C8 1.8654(19) . ?
Si3 C7 1.8713(19) . ?
Si3 C9 1.872(2) . ?
Si4 N2 1.7553(13) . ?
Si4 C10 1.866(2) . ?
Si4 C12 1.8687(19) . ?
Si4 C11 1.8689(19) . ?
C13 C14 1.523(2) . ?
C15 C16 1.519(3) . ?
C17 C18 1.518(3) . ?
C19 C20 1.365(5) . ?
C19 C21 1.369(5) 2_765 ?
C20 C21 1.366(6) . ?
C21 C19 1.369(5) 2_765 ?
